data_4117386
loop_
_publ_author_name
'Daryl A. Guthrie'
'Nam Y. Kim'
'Maxime A. Siegler'
'Cathy D. Moore'
'John P. Toscano'

_publ_section_title
;
 Development of N-Substituted Hydroxylamines as Efficient Nitroxyl (HNO)
 Donors
;
_journal_name_full 'Journal of the American Chemical Society'
_journal_page_first 1962
_journal_page_last 1965
_journal_paper_doi 10.1021/ja2103923
_journal_volume 134
_journal_year 2012
_chemical_formula_moiety 'C13 H16 N4 O3'
_chemical_formula_sum 'C13 H16 N4 O3'
_chemical_formula_weight 276.30
_chemical_name_systematic
; 
 ? 
;
_space_group_IT_number 14
_symmetry_cell_setting monoclinic
_symmetry_space_group_name_Hall '-P 2ybc'
_symmetry_space_group_name_H-M 'P 1 21/c 1'
_atom_sites_solution_hydrogens difmap
_atom_sites_solution_primary direct
_atom_sites_solution_secondary difmap
_audit_creation_method SHELXL-97
_cell_angle_alpha 90.00
_cell_angle_beta 101.419(4)
_cell_angle_gamma 90.00
_cell_formula_units_Z 4
_cell_length_a 5.8807(2)
_cell_length_b 26.2720(8)
_cell_length_c 9.1340(3)
_cell_measurement_reflns_used 3854
_cell_measurement_temperature 110(2)
_cell_measurement_theta_max 26.31
_cell_measurement_theta_min 2.27
_cell_volume 1383.25(8)
_computing_cell_refinement
;
CrysAlisPro, Agilent Technologies,
Version 1.171.34.49 (release 20-01-2011 CrysAlis171 .NET)
(compiled Jan 20 2011,15:58:25)
;
_computing_data_collection
;
CrysAlisPro, Agilent Technologies,
Version 1.171.34.49 (release 20-01-2011 CrysAlis171 .NET)
(compiled Jan 20 2011,15:58:25)
;
_computing_data_reduction
;
CrysAlisPro, Agilent Technologies,
Version 1.171.34.49 (release 20-01-2011 CrysAlis171 .NET)
(compiled Jan 20 2011,15:58:25)
;
_computing_molecular_graphics 'SHELXTL v6.10 (Sheldrick, 2008)'
_computing_publication_material 'SHELXTL v6.10 (Sheldrick, 2008)'
_computing_structure_refinement 'SHELXL-97 (Sheldrick, 2008)'
_computing_structure_solution 'SHELXS-97 (Sheldrick, 2008)'
_diffrn_ambient_temperature 110(2)
_diffrn_detector_area_resol_mean 15.989
_diffrn_measured_fraction_theta_full 1.000
_diffrn_measured_fraction_theta_max 1.000
_diffrn_measurement_device_type 'Goniometer KM4/Xcalibur, detector: Sapphire3'
_diffrn_measurement_method '\w scans'
_diffrn_radiation_monochromator graphite
_diffrn_radiation_source 'Enhance (Mo) X-ray Source'
_diffrn_radiation_type MoK\a
_diffrn_radiation_wavelength 0.71073
_diffrn_reflns_av_R_equivalents 0.0283
_diffrn_reflns_av_sigmaI/netI 0.0293
_diffrn_reflns_limit_h_max 7
_diffrn_reflns_limit_h_min -7
_diffrn_reflns_limit_k_max 32
_diffrn_reflns_limit_k_min -32
_diffrn_reflns_limit_l_max 11
_diffrn_reflns_limit_l_min -11
_diffrn_reflns_number 11490
_diffrn_reflns_theta_full 26.25
_diffrn_reflns_theta_max 26.25
_diffrn_reflns_theta_min 2.40
_exptl_absorpt_coefficient_mu 0.097
_exptl_absorpt_correction_T_max 0.993
_exptl_absorpt_correction_T_min 0.969
_exptl_absorpt_correction_type analytical
_exptl_absorpt_process_details
;
CrysAlisPro, Agilent Technologies,
Version 1.171.34.49 (release 20-01-2011 CrysAlis171 .NET)
(compiled Jan 20 2011,15:58:25)
Analytical numeric absorption correction using a multifaceted crystal
            model based on expressions derived by R.C. Clark & J.S. Reid.
(Clark, R. C. & Reid, J. S. (1995). Acta Cryst. A51, 887-897)
;
_exptl_crystal_colour colorless
_exptl_crystal_density_diffrn 1.327
_exptl_crystal_description lath
_exptl_crystal_F_000 584
_exptl_crystal_size_max 0.43
_exptl_crystal_size_mid 0.22
_exptl_crystal_size_min 0.08
_refine_diff_density_max 0.315
_refine_diff_density_min -0.287
_refine_diff_density_rms 0.043
_refine_ls_extinction_method none
_refine_ls_goodness_of_fit_ref 1.038
_refine_ls_hydrogen_treatment mixed
_refine_ls_matrix_type full
_refine_ls_number_parameters 190
_refine_ls_number_reflns 2803
_refine_ls_number_restraints 2
_refine_ls_restrained_S_all 1.038
_refine_ls_R_factor_all 0.0484
_refine_ls_R_factor_gt 0.0376
_refine_ls_shift/su_max 0.000
_refine_ls_shift/su_mean 0.000
_refine_ls_structure_factor_coef Fsqd
_refine_ls_weighting_details 'calc w=1/[\s^2^(Fo^2^)+(0.0454P)^2^+0.5822P] where P=(Fo^2^+2Fc^2^)/3'
_refine_ls_weighting_scheme calc
_refine_ls_wR_factor_gt 0.0922
_refine_ls_wR_factor_ref 0.0966
_reflns_number_gt 2300
_reflns_number_total 2803
_reflns_threshold_expression I>2\s(I)
_cod_data_source_file ja2103923_si_002_5.cif
_cod_data_source_block 5a
_cod_original_sg_symbol_H-M 'P 21/c'
_cod_database_code 4117386

loop_
_symmetry_equiv_pos_as_xyz
'x, y, z'
'-x, y+1/2, -z+1/2'
'-x, -y, -z'
'x, -y-1/2, z-1/2'

loop_
_atom_site_label
_atom_site_type_symbol
_atom_site_fract_x
_atom_site_fract_y
_atom_site_fract_z
_atom_site_U_iso_or_equiv
_atom_site_adp_type
_atom_site_occupancy
_atom_site_symmetry_multiplicity
_atom_site_calc_flag
_atom_site_refinement_flags
C1 C 0.2262(3) 0.09546(6) -0.18374(17) 0.0264(4) Uani 1 1 d .
H1A H 0.0618 0.1001 -0.2285 0.040 Uiso 1 1 calc R
H1B H 0.3083 0.0822 -0.2591 0.040 Uiso 1 1 calc R
H1C H 0.2936 0.1283 -0.1468 0.040 Uiso 1 1 calc R
C2 C 0.1590(2) 0.05151(5) 0.16031(15) 0.0146(3) Uani 1 1 d .
C3 C 0.2877(3) 0.00197(6) 0.17785(17) 0.0188(3) Uani 1 1 d .
H3A H 0.2003 -0.0234 0.1108 0.028 Uiso 1 1 calc R
H3B H 0.3063 -0.0097 0.2814 0.028 Uiso 1 1 calc R
H3C H 0.4409 0.0067 0.1528 0.028 Uiso 1 1 calc R
C4 C 0.0544(2) 0.07254(5) 0.28698(15) 0.0134(3) Uani 1 1 d .
C5 C 0.2546(2) 0.08915(5) 0.41416(15) 0.0133(3) Uani 1 1 d .
C6 C -0.0707(2) 0.12257(5) 0.25323(16) 0.0152(3) Uani 1 1 d .
C7 C -0.2930(2) 0.12923(6) 0.14414(17) 0.0223(3) Uani 1 1 d .
H7A H -0.3471 0.1644 0.1484 0.033 Uiso 1 1 calc R
H7B H -0.4097 0.1059 0.1690 0.033 Uiso 1 1 calc R
H7C H -0.2686 0.1218 0.0432 0.033 Uiso 1 1 calc R
C8 C 0.3520(2) 0.17273(5) 0.54146(16) 0.0162(3) Uani 1 1 d .
C9 C 0.2330(3) 0.21254(6) 0.59101(18) 0.0238(3) Uani 1 1 d .
H9 H 0.0759 0.2190 0.5457 0.029 Uiso 1 1 calc R
C10 C 0.3447(3) 0.24296(6) 0.7073(2) 0.0310(4) Uani 1 1 d .
H10 H 0.2634 0.2703 0.7416 0.037 Uiso 1 1 calc R
C11 C 0.5737(3) 0.23379(6) 0.77395(19) 0.0302(4) Uani 1 1 d .
H11 H 0.6485 0.2543 0.8551 0.036 Uiso 1 1 calc R
C12 C 0.6924(3) 0.19470(6) 0.72158(18) 0.0262(4) Uani 1 1 d .
H12 H 0.8504 0.1888 0.7661 0.031 Uiso 1 1 calc R
C13 C 0.5843(3) 0.16383(6) 0.60457(17) 0.0207(3) Uani 1 1 d .
H13 H 0.6673 0.1372 0.5684 0.025 Uiso 1 1 calc R
N1 N 0.1374(2) 0.08109(5) 0.04675(13) 0.0169(3) Uani 1 1 d .
N2 N -0.0976(2) 0.03447(5) 0.33441(13) 0.0155(3) Uani 1 1 d D
H2 H -0.014(3) 0.0054(6) 0.3577(19) 0.019 Uiso 1 1 d D
N3 N 0.23251(19) 0.14018(4) 0.42696(13) 0.0149(3) Uani 1 1 d .
N4 N 0.0274(2) 0.15956(4) 0.33250(13) 0.0171(3) Uani 1 1 d .
O1 O 0.24818(18) 0.06020(4) -0.06202(11) 0.0210(2) Uani 1 1 d .
O2 O -0.13857(17) 0.05265(4) 0.47744(11) 0.0169(2) Uani 1 1 d D
H2A H -0.285(3) 0.0511(7) 0.469(2) 0.025 Uiso 1 1 d D
O3 O 0.40112(16) 0.06140(4) 0.48750(11) 0.0160(2) Uani 1 1 d .

loop_
_atom_site_aniso_label
_atom_site_aniso_U_11
_atom_site_aniso_U_22
_atom_site_aniso_U_33
_atom_site_aniso_U_23
_atom_site_aniso_U_13
_atom_site_aniso_U_12
C1 0.0353(9) 0.0312(9) 0.0138(7) 0.0047(6) 0.0076(7) 0.0020(7)
C2 0.0129(6) 0.0177(7) 0.0126(7) -0.0018(5) 0.0013(5) -0.0029(5)
C3 0.0226(7) 0.0182(7) 0.0164(7) -0.0002(6) 0.0056(6) 0.0025(6)
C4 0.0126(6) 0.0156(7) 0.0116(7) 0.0009(5) 0.0010(5) -0.0008(5)
C5 0.0133(6) 0.0170(7) 0.0109(7) 0.0001(5) 0.0055(5) -0.0005(5)
C6 0.0148(7) 0.0173(7) 0.0140(7) 0.0027(5) 0.0043(5) -0.0004(5)
C7 0.0182(7) 0.0228(8) 0.0234(8) 0.0009(6) -0.0017(6) 0.0032(6)
C8 0.0186(7) 0.0164(7) 0.0139(7) -0.0005(6) 0.0040(6) -0.0040(5)
C9 0.0219(7) 0.0241(8) 0.0244(8) -0.0045(6) 0.0022(6) 0.0022(6)
C10 0.0334(9) 0.0261(9) 0.0321(9) -0.0125(7) 0.0028(7) 0.0047(7)
C11 0.0324(9) 0.0281(9) 0.0269(9) -0.0122(7) -0.0016(7) -0.0050(7)
C12 0.0201(8) 0.0287(9) 0.0274(9) -0.0056(7) -0.0009(7) -0.0037(6)
C13 0.0186(7) 0.0204(7) 0.0230(8) -0.0047(6) 0.0039(6) -0.0013(6)
N1 0.0165(6) 0.0222(6) 0.0121(6) -0.0025(5) 0.0030(5) -0.0012(5)
N2 0.0172(6) 0.0157(6) 0.0146(6) -0.0015(5) 0.0057(5) -0.0006(5)
N3 0.0139(5) 0.0158(6) 0.0139(6) 0.0000(5) -0.0002(5) 0.0002(4)
N4 0.0157(6) 0.0180(6) 0.0164(6) 0.0032(5) 0.0004(5) 0.0019(5)
O1 0.0256(5) 0.0266(6) 0.0123(5) 0.0008(4) 0.0071(4) 0.0030(4)
O2 0.0156(5) 0.0217(5) 0.0148(5) -0.0006(4) 0.0066(4) 0.0007(4)
O3 0.0150(5) 0.0183(5) 0.0142(5) 0.0011(4) 0.0019(4) 0.0029(4)

loop_
_atom_type_symbol
_atom_type_description
_atom_type_scat_dispersion_real
_atom_type_scat_dispersion_imag
_atom_type_scat_source
C C 0.0033 0.0016 'International Tables Vol C Tables 4.2.6.8 and 6.1.1.4'
H H 0.0000 0.0000 'International Tables Vol C Tables 4.2.6.8 and 6.1.1.4'
N N 0.0061 0.0033 'International Tables Vol C Tables 4.2.6.8 and 6.1.1.4'
O O 0.0106 0.0060 'International Tables Vol C Tables 4.2.6.8 and 6.1.1.4'

loop_
_geom_angle_atom_site_label_1
_geom_angle_atom_site_label_2
_geom_angle_atom_site_label_3
_geom_angle
O1 C1 H1A 109.5
O1 C1 H1B 109.5
H1A C1 H1B 109.5
O1 C1 H1C 109.5
H1A C1 H1C 109.5
H1B C1 H1C 109.5
N1 C2 C3 125.46(13)
N1 C2 C4 113.94(12)
C3 C2 C4 120.48(12)
C2 C3 H3A 109.5
C2 C3 H3B 109.5
H3A C3 H3B 109.5
C2 C3 H3C 109.5
H3A C3 H3C 109.5
H3B C3 H3C 109.5
N2 C4 C6 110.78(11)
N2 C4 C2 109.90(11)
C6 C4 C2 114.60(12)
N2 C4 C5 112.95(11)
C6 C4 C5 100.13(11)
C2 C4 C5 108.21(10)
O3 C5 N3 127.76(13)
O3 C5 C4 126.40(12)
N3 C5 C4 105.84(11)
N4 C6 C7 121.81(13)
N4 C6 C4 113.55(12)
C7 C6 C4 124.57(12)
C6 C7 H7A 109.5
C6 C7 H7B 109.5
H7A C7 H7B 109.5
C6 C7 H7C 109.5
H7A C7 H7C 109.5
H7B C7 H7C 109.5
C9 C8 C13 120.62(13)
C9 C8 N3 119.12(13)
C13 C8 N3 120.24(13)
C8 C9 C10 119.55(14)
C8 C9 H9 120.2
C10 C9 H9 120.2
C11 C10 C9 120.56(15)
C11 C10 H10 119.7
C9 C10 H10 119.7
C12 C11 C10 119.47(15)
C12 C11 H11 120.3
C10 C11 H11 120.3
C11 C12 C13 120.97(15)
C11 C12 H12 119.5
C13 C12 H12 119.5
C12 C13 C8 118.79(14)
C12 C13 H13 120.6
C8 C13 H13 120.6
C2 N1 O1 110.49(11)
O2 N2 C4 105.12(10)
O2 N2 H2 104.1(11)
C4 N2 H2 107.9(10)
C5 N3 C8 128.05(12)
C5 N3 N4 112.59(11)
C8 N3 N4 117.61(11)
C6 N4 N3 107.62(11)
N1 O1 C1 108.25(11)
N2 O2 H2A 104.5(12)

loop_
_geom_bond_atom_site_label_1
_geom_bond_atom_site_label_2
_geom_bond_distance
C1 O1 1.4333(18)
C1 H1A 0.9800
C1 H1B 0.9800
C1 H1C 0.9800
C2 N1 1.2822(18)
C2 C3 1.4983(19)
C2 C4 1.5180(19)
C3 H3A 0.9800
C3 H3B 0.9800
C3 H3C 0.9800
C4 N2 1.4628(17)
C4 C6 1.5078(18)
C4 C5 1.5442(18)
C5 O3 1.2226(16)
C5 N3 1.3540(18)
C6 N4 1.2792(18)
C6 C7 1.4890(19)
C7 H7A 0.9800
C7 H7B 0.9800
C7 H7C 0.9800
C8 C9 1.383(2)
C8 C13 1.394(2)
C8 N3 1.4240(18)
C9 C10 1.386(2)
C9 H9 0.9500
C10 C11 1.385(2)
C10 H10 0.9500
C11 C12 1.380(2)
C11 H11 0.9500
C12 C13 1.391(2)
C12 H12 0.9500
C13 H13 0.9500
N1 O1 1.4034(15)
N2 O2 1.4552(15)
N2 H2 0.911(15)
N3 N4 1.4308(15)
O2 H2A 0.851(16)

loop_
_geom_hbond_atom_site_label_D
_geom_hbond_atom_site_label_H
_geom_hbond_atom_site_label_A
_geom_hbond_distance_DH
_geom_hbond_distance_HA
_geom_hbond_distance_DA
_geom_hbond_angle_DHA
_geom_hbond_site_symmetry_A
N2 H2 O2 0.911(15) 2.205(16) 3.0291(16) 150.2(14) 3_556
O2 H2A O3 0.851(16) 1.905(17) 2.7363(13) 165.2(17) 1_455

loop_
_geom_torsion_atom_site_label_1
_geom_torsion_atom_site_label_2
_geom_torsion_atom_site_label_3
_geom_torsion_atom_site_label_4
_geom_torsion
N1 C2 C4 N2 129.57(12)
C3 C2 C4 N2 -54.31(16)
N1 C2 C4 C6 4.07(17)
C3 C2 C4 C6 -179.80(12)
N1 C2 C4 C5 -106.67(13)
C3 C2 C4 C5 69.45(15)
N2 C4 C5 O3 57.72(18)
C6 C4 C5 O3 175.56(13)
C2 C4 C5 O3 -64.18(17)
N2 C4 C5 N3 -122.07(12)
C6 C4 C5 N3 -4.23(13)
C2 C4 C5 N3 116.03(12)
N2 C4 C6 N4 121.17(13)
C2 C4 C6 N4 -113.80(13)
C5 C4 C6 N4 1.73(15)
N2 C4 C6 C7 -56.08(18)
C2 C4 C6 C7 68.96(17)
C5 C4 C6 C7 -175.52(13)
C13 C8 C9 C10 -1.8(2)
N3 C8 C9 C10 176.93(14)
C8 C9 C10 C11 0.0(3)
C9 C10 C11 C12 1.4(3)
C10 C11 C12 C13 -1.1(3)
C11 C12 C13 C8 -0.6(2)
C9 C8 C13 C12 2.0(2)
N3 C8 C13 C12 -176.65(14)
C3 C2 N1 O1 1.14(18)
C4 C2 N1 O1 177.04(10)
C6 C4 N2 O2 -66.78(13)
C2 C4 N2 O2 165.57(10)
C5 C4 N2 O2 44.62(14)
O3 C5 N3 C8 -9.9(2)
C4 C5 N3 C8 169.86(13)
O3 C5 N3 N4 -174.29(13)
C4 C5 N3 N4 5.49(14)
C9 C8 N3 C5 -141.75(15)
C13 C8 N3 C5 36.9(2)
C9 C8 N3 N4 21.95(19)
C13 C8 N3 N4 -159.36(13)
C7 C6 N4 N3 178.69(12)
C4 C6 N4 N3 1.36(16)
C5 N3 N4 C6 -4.53(15)
C8 N3 N4 C6 -170.67(12)
C2 N1 O1 C1 -177.93(12)
